data_2230903
loop_
_publ_author_name
'Zhang, Heng-Qiang'
'Jin, Zhong-Min'
'Fan, Xin'
'Zhang, Qi-Ying'

_publ_section_title
;
 Redetermination of
 \m-oxido-bis[bis(<i>N</i>,<i>N</i>-diethylhydroxylaminato)oxidovanadium(V)]
;
_journal_coeditor_code WM2493
_journal_issue 7
_journal_name_full 'Acta Crystallographica Section E'
_journal_page_first m860
_journal_page_last m861
_journal_paper_doi 10.1107/S1600536811020551
_journal_volume 67
_journal_year 2011
_chemical_formula_iupac '[V2 (C4 H10 N O)4 O3]'
_chemical_formula_moiety 'C16 H40 N4 O7 V2'
_chemical_formula_sum 'C16 H40 N4 O7 V2'
_chemical_formula_weight 502.40
_chemical_name_systematic
;
\m-oxido-bis[bis(<i>N</i>,<i>N</i>-diethylhydroxylaminato)oxidovanadium(V)]
;
_space_group_IT_number 14
_symmetry_cell_setting monoclinic
_symmetry_space_group_name_Hall '-P 2ybc'
_symmetry_space_group_name_H-M 'P 1 21/c 1'
_atom_sites_solution_hydrogens geom
_atom_sites_solution_primary direct
_atom_sites_solution_secondary difmap
_audit_creation_method SHELXL97
_cell_angle_alpha 90.00
_cell_angle_beta 120.7440(10)
_cell_angle_gamma 90.00
_cell_formula_units_Z 4
_cell_length_a 14.6106(3)
_cell_length_b 10.2624(2)
_cell_length_c 19.4547(3)
_cell_measurement_reflns_used 9966
_cell_measurement_temperature 296(2)
_cell_measurement_theta_max 27.32
_cell_measurement_theta_min 2.33
_cell_volume 2507.07(8)
_computing_cell_refinement 'SAINT-Plus (Bruker, 2003)'
_computing_data_collection 'SMART (Bruker, 2001)'
_computing_data_reduction 'SAINT-Plus (Bruker, 2003)'
_computing_molecular_graphics 'XP in SHELXTL (Sheldrick, 2008)'
_computing_publication_material 'SHELXTL (Sheldrick, 2008)'
_computing_structure_refinement 'SHELXTL (Sheldrick, 2008)'
_computing_structure_solution 'SHELXTL (Sheldrick, 2008)'
_diffrn_ambient_temperature 296(2)
_diffrn_measured_fraction_theta_full 1.000
_diffrn_measured_fraction_theta_max 1.000
_diffrn_measurement_device_type 'Bruker APEXII CCD'
_diffrn_measurement_method '\f and \w'
_diffrn_radiation_monochromator graphite
_diffrn_radiation_source 'fine-focus sealed tube'
_diffrn_radiation_type MoK\a
_diffrn_radiation_wavelength 0.71073
_diffrn_reflns_av_R_equivalents 0.0283
_diffrn_reflns_av_sigmaI/netI 0.0178
_diffrn_reflns_limit_h_max 17
_diffrn_reflns_limit_h_min -17
_diffrn_reflns_limit_k_max 12
_diffrn_reflns_limit_k_min -12
_diffrn_reflns_limit_l_max 22
_diffrn_reflns_limit_l_min -23
_diffrn_reflns_number 28459
_diffrn_reflns_theta_full 25.00
_diffrn_reflns_theta_max 25.00
_diffrn_reflns_theta_min 1.62
_exptl_absorpt_coefficient_mu 0.784
_exptl_absorpt_correction_type none
_exptl_crystal_colour yellow
_exptl_crystal_density_diffrn 1.331
_exptl_crystal_density_method 'not measured'
_exptl_crystal_description block
_exptl_crystal_F_000 1064.0
_exptl_crystal_size_max 0.32
_exptl_crystal_size_mid 0.28
_exptl_crystal_size_min 0.26
_refine_diff_density_max 0.276
_refine_diff_density_min -0.152
_refine_ls_extinction_method none
_refine_ls_goodness_of_fit_ref 1.049
_refine_ls_hydrogen_treatment constr
_refine_ls_matrix_type full
_refine_ls_number_parameters 270
_refine_ls_number_reflns 4418
_refine_ls_number_restraints 0
_refine_ls_restrained_S_all 1.049
_refine_ls_R_factor_all 0.0376
_refine_ls_R_factor_gt 0.0302
_refine_ls_shift/su_max 0.001
_refine_ls_shift/su_mean 0.000
_refine_ls_structure_factor_coef Fsqd
_refine_ls_weighting_details 'calc w = 1/[\s^2^(Fo^2^)+(0.0563P)^2^+0.3492P] where P=(Fo^2^+2Fc^2^)/3'
_refine_ls_weighting_scheme calc
_refine_ls_wR_factor_gt 0.0859
_refine_ls_wR_factor_ref 0.0896
_reflns_number_gt 3767
_reflns_number_total 4419
_reflns_threshold_expression I>2\s(I)
_cod_data_source_file wm2493.cif
_cod_data_source_block I
_cod_original_sg_symbol_Hall '-P 2y b c'
_cod_original_sg_symbol_H-M 'P 21/c'
_cod_database_code 2230903
_cod_database_fobs_code 2230903

loop_
_symmetry_equiv_pos_as_xyz
'x, y, z'
'-x, y+1/2, -z+1/2'
'-x, -y, -z'
'x, -y-1/2, z-1/2'

loop_
_atom_site_type_symbol
_atom_site_label
_atom_site_fract_x
_atom_site_fract_y
_atom_site_fract_z
_atom_site_U_iso_or_equiv
_atom_site_adp_type
_atom_site_calc_flag
_atom_site_refinement_flags
_atom_site_occupancy
_atom_site_symmetry_multiplicity
_atom_site_disorder_assembly
_atom_site_disorder_group
C C1 0.26506(19) 1.1932(2) 0.82864(15) 0.0639(6) Uani d . 1 1 . .
H H1A 0.2345 1.1426 0.8541 0.077 Uiso calc R 1 1 . .
H H1B 0.2363 1.2808 0.8206 0.077 Uiso calc R 1 1 . .
C C2 0.3832(2) 1.1991(3) 0.88316(17) 0.0826(8) Uani d . 1 1 . .
H H2A 0.4109 1.1123 0.8983 0.124 Uiso calc R 1 1 . .
H H2B 0.3997 1.2482 0.9301 0.124 Uiso calc R 1 1 . .
H H2C 0.4148 1.2404 0.8560 0.124 Uiso calc R 1 1 . .
C C3 0.27143(18) 1.2033(2) 0.70312(14) 0.0545(5) Uani d . 1 1 . .
H H3A 0.2448 1.1591 0.6523 0.065 Uiso calc R 1 1 . .
H H3B 0.3486 1.1985 0.7318 0.065 Uiso calc R 1 1 . .
C C4 0.2383(2) 1.3452(2) 0.68728(18) 0.0807(8) Uani d . 1 1 . .
H H4A 0.1632 1.3521 0.6670 0.121 Uiso calc R 1 1 . .
H H4B 0.2541 1.3797 0.6486 0.121 Uiso calc R 1 1 . .
H H4C 0.2765 1.3938 0.7362 0.121 Uiso calc R 1 1 . .
C C5 0.02455(18) 0.7146(2) 0.70800(15) 0.0607(6) Uani d . 1 1 . .
H H5A -0.0506 0.6964 0.6727 0.073 Uiso calc R 1 1 . .
H H5B 0.0320 0.7660 0.7524 0.073 Uiso calc R 1 1 . .
C C6 0.0836(2) 0.5883(3) 0.7393(2) 0.0896(9) Uani d . 1 1 . .
H H6A 0.0691 0.5326 0.6953 0.134 Uiso calc R 1 1 . .
H H6B 0.0606 0.5463 0.7720 0.134 Uiso calc R 1 1 . .
H H6C 0.1586 0.6053 0.7707 0.134 Uiso calc R 1 1 . .
C C7 0.05033(17) 0.7317(2) 0.59107(14) 0.0570(5) Uani d . 1 1 . .
H H7A 0.0935 0.6535 0.6053 0.068 Uiso calc R 1 1 . .
H H7B 0.0772 0.7919 0.5671 0.068 Uiso calc R 1 1 . .
C C8 -0.0630(2) 0.6967(3) 0.52945(18) 0.0905(9) Uani d . 1 1 . .
H H8A -0.0894 0.6336 0.5515 0.136 Uiso calc R 1 1 . .
H H8B -0.0651 0.6607 0.4831 0.136 Uiso calc R 1 1 . .
H H8C -0.1066 0.7735 0.5145 0.136 Uiso calc R 1 1 . .
C C9 0.45814(17) 0.8816(2) 0.84272(13) 0.0573(5) Uani d . 1 1 . .
H H9A 0.4181 0.8633 0.8689 0.069 Uiso calc R 1 1 . .
H H9B 0.4295 0.9609 0.8119 0.069 Uiso calc R 1 1 . .
C C10 0.5730(2) 0.9054(3) 0.90619(16) 0.0805(8) Uani d . 1 1 . .
H H10A 0.6016 0.8288 0.9387 0.121 Uiso calc R 1 1 . .
H H10B 0.5771 0.9774 0.9391 0.121 Uiso calc R 1 1 . .
H H10C 0.6134 0.9250 0.8811 0.121 Uiso calc R 1 1 . .
C C11 0.47814(17) 0.6443(2) 0.82376(13) 0.0568(5) Uani d . 1 1 . .
H H11A 0.5543 0.6477 0.8611 0.068 Uiso calc R 1 1 . .
H H11B 0.4652 0.5819 0.7823 0.068 Uiso calc R 1 1 . .
C C12 0.4235(2) 0.5990(3) 0.86699(16) 0.0735(7) Uani d . 1 1 . .
H H12A 0.4452 0.6525 0.9133 0.110 Uiso calc R 1 1 . .
H H12B 0.4426 0.5100 0.8833 0.110 Uiso calc R 1 1 . .
H H12C 0.3478 0.6054 0.8321 0.110 Uiso calc R 1 1 . .
C C13 0.24236(19) 0.7368(2) 0.48238(14) 0.0595(6) Uani d . 1 1 . .
H H13A 0.2877 0.6620 0.5083 0.071 Uiso calc R 1 1 . .
H H13B 0.2588 0.7694 0.4431 0.071 Uiso calc R 1 1 . .
C C14 0.1285(2) 0.6940(3) 0.44040(17) 0.0908(10) Uani d . 1 1 . .
H H14A 0.1117 0.6613 0.4789 0.136 Uiso calc R 1 1 . .
H H14B 0.1176 0.6265 0.4028 0.136 Uiso calc R 1 1 . .
H H14C 0.0832 0.7667 0.4126 0.136 Uiso calc R 1 1 . .
C C15 0.21781(18) 0.9668(2) 0.51072(13) 0.0513(5) Uani d . 1 1 . .
H H15A 0.2298 1.0226 0.5548 0.062 Uiso calc R 1 1 . .
H H15B 0.1415 0.9550 0.4767 0.062 Uiso calc R 1 1 . .
C C16 0.2593(2) 1.0349(2) 0.46331(15) 0.0652(6) Uani d . 1 1 . .
H H16A 0.3355 1.0403 0.4949 0.098 Uiso calc R 1 1 . .
H H16B 0.2298 1.1211 0.4496 0.098 Uiso calc R 1 1 . .
H H16C 0.2389 0.9866 0.4153 0.098 Uiso calc R 1 1 . .
N N1 0.23255(12) 1.13458(16) 0.74962(10) 0.0459(4) Uani d . 1 1 . .
N N2 0.06387(12) 0.79060(15) 0.66428(10) 0.0449(4) Uani d . 1 1 . .
N N3 0.44108(12) 0.77385(16) 0.78718(10) 0.0457(4) Uani d . 1 1 . .
N N4 0.26690(12) 0.83933(16) 0.54295(9) 0.0428(4) Uani d . 1 1 . .
O O1 0.12126(11) 1.12294(14) 0.70484(10) 0.0552(4) Uani d . 1 1 . .
O O2 0.01895(10) 0.91675(14) 0.64920(9) 0.0531(4) Uani d . 1 1 . .
O O3 0.48410(11) 0.80520(15) 0.73892(9) 0.0549(4) Uani d . 1 1 . .
O O4 0.37801(10) 0.85159(14) 0.59304(8) 0.0507(3) Uani d . 1 1 . .
O O5 0.24996(9) 0.90343(12) 0.67831(7) 0.0382(3) Uani d . 1 1 . .
O O6 0.30604(12) 0.64364(13) 0.64972(9) 0.0542(4) Uani d . 1 1 . .
O O7 0.20071(12) 0.90576(16) 0.80668(9) 0.0600(4) Uani d . 1 1 . .
V V1 0.16510(2) 0.94873(3) 0.717301(19) 0.03928(11) Uani d . 1 1 . .
V V2 0.33748(2) 0.79430(3) 0.665006(18) 0.03807(11) Uani d . 1 1 . .

loop_
_atom_site_aniso_label
_atom_site_aniso_U_11
_atom_site_aniso_U_22
_atom_site_aniso_U_33
_atom_site_aniso_U_12
_atom_site_aniso_U_13
_atom_site_aniso_U_23
C1 0.0742(15) 0.0660(15) 0.0695(16) -0.0132(12) 0.0496(13) -0.0276(12)
C2 0.0823(18) 0.095(2) 0.0673(17) -0.0157(15) 0.0358(15) -0.0339(15)
C3 0.0642(13) 0.0473(12) 0.0655(14) -0.0118(10) 0.0430(12) -0.0099(10)
C4 0.101(2) 0.0492(14) 0.089(2) -0.0061(13) 0.0461(17) -0.0059(13)
C5 0.0549(12) 0.0666(15) 0.0749(16) -0.0152(11) 0.0434(12) -0.0038(12)
C6 0.0785(18) 0.088(2) 0.111(2) 0.0012(15) 0.0552(18) 0.0345(18)
C7 0.0551(12) 0.0623(14) 0.0582(14) -0.0086(10) 0.0322(11) -0.0148(11)
C8 0.0680(17) 0.107(2) 0.0767(19) -0.0148(15) 0.0226(14) -0.0346(17)
C9 0.0568(13) 0.0577(13) 0.0517(13) -0.0029(10) 0.0236(10) -0.0025(10)
C10 0.0683(16) 0.093(2) 0.0618(16) -0.0159(14) 0.0202(13) -0.0006(14)
C11 0.0548(12) 0.0564(13) 0.0530(13) 0.0133(10) 0.0232(10) 0.0145(10)
C12 0.0768(16) 0.0700(16) 0.0752(18) -0.0056(13) 0.0400(14) 0.0153(13)
C13 0.0819(16) 0.0566(13) 0.0534(13) 0.0070(11) 0.0443(12) -0.0048(10)
C14 0.104(2) 0.110(2) 0.0738(19) -0.0393(18) 0.0572(18) -0.0425(17)
C15 0.0622(13) 0.0507(12) 0.0485(12) 0.0118(10) 0.0336(10) 0.0089(9)
C16 0.0760(15) 0.0692(16) 0.0545(14) 0.0012(12) 0.0363(12) 0.0151(11)
N1 0.0460(9) 0.0460(9) 0.0570(10) -0.0054(7) 0.0344(8) -0.0132(8)
N2 0.0414(8) 0.0466(9) 0.0529(10) -0.0041(7) 0.0287(8) -0.0039(7)
N3 0.0451(9) 0.0504(10) 0.0449(9) 0.0065(7) 0.0254(8) 0.0084(7)
N4 0.0476(9) 0.0447(9) 0.0434(9) 0.0063(7) 0.0286(8) 0.0018(7)
O1 0.0436(7) 0.0495(8) 0.0786(10) -0.0023(6) 0.0356(7) -0.0141(7)
O2 0.0402(7) 0.0527(8) 0.0661(9) -0.0004(6) 0.0268(7) -0.0056(7)
O3 0.0411(7) 0.0745(10) 0.0535(9) 0.0083(7) 0.0273(7) 0.0160(7)
O4 0.0454(7) 0.0667(9) 0.0497(8) 0.0079(6) 0.0314(7) 0.0085(7)
O5 0.0402(6) 0.0380(7) 0.0443(7) 0.0035(5) 0.0272(6) 0.0019(5)
O6 0.0693(9) 0.0384(8) 0.0581(9) 0.0081(7) 0.0349(8) 0.0032(6)
O7 0.0642(9) 0.0797(11) 0.0483(9) -0.0177(8) 0.0375(8) -0.0059(7)
V1 0.03825(18) 0.0450(2) 0.0438(2) -0.00289(13) 0.02761(16) -0.00409(14)
V2 0.03993(18) 0.03744(19) 0.0434(2) 0.00687(12) 0.02607(15) 0.00462(13)

loop_
_atom_type_symbol
_atom_type_description
_atom_type_scat_dispersion_real
_atom_type_scat_dispersion_imag
_atom_type_scat_source
C C 0.0033 0.0016 'International Tables Vol C Tables 4.2.6.8 and 6.1.1.4'
N N 0.0061 0.0033 'International Tables Vol C Tables 4.2.6.8 and 6.1.1.4'
O O 0.0106 0.0060 'International Tables Vol C Tables 4.2.6.8 and 6.1.1.4'
V V 0.3005 0.5294 'International Tables Vol C Tables 4.2.6.8 and 6.1.1.4'
H H 0.0000 0.0000 'International Tables Vol C Tables 4.2.6.8 and 6.1.1.4'

loop_
_geom_angle_atom_site_label_1
_geom_angle_atom_site_label_2
_geom_angle_atom_site_label_3
_geom_angle_site_symmetry_1
_geom_angle_site_symmetry_3
_geom_angle
_geom_angle_publ_flag
N1 C1 C2 . . 113.14(18) ?
N1 C1 H1A . . 109.0 ?
C2 C1 H1A . . 109.0 ?
N1 C1 H1B . . 109.0 ?
C2 C1 H1B . . 109.0 ?
H1A C1 H1B . . 107.8 ?
C1 C2 H2A . . 109.5 ?
C1 C2 H2B . . 109.5 ?
H2A C2 H2B . . 109.5 ?
C1 C2 H2C . . 109.5 ?
H2A C2 H2C . . 109.5 ?
H2B C2 H2C . . 109.5 ?
N1 C3 C4 . . 113.69(19) ?
N1 C3 H3A . . 108.8 ?
C4 C3 H3A . . 108.8 ?
N1 C3 H3B . . 108.8 ?
C4 C3 H3B . . 108.8 ?
H3A C3 H3B . . 107.7 ?
C3 C4 H4A . . 109.5 ?
C3 C4 H4B . . 109.5 ?
H4A C4 H4B . . 109.5 ?
C3 C4 H4C . . 109.5 ?
H4A C4 H4C . . 109.5 ?
H4B C4 H4C . . 109.5 ?
N2 C5 C6 . . 112.29(19) ?
N2 C5 H5A . . 109.1 ?
C6 C5 H5A . . 109.1 ?
N2 C5 H5B . . 109.1 ?
C6 C5 H5B . . 109.1 ?
H5A C5 H5B . . 107.9 ?
C5 C6 H6A . . 109.5 ?
C5 C6 H6B . . 109.5 ?
H6A C6 H6B . . 109.5 ?
C5 C6 H6C . . 109.5 ?
H6A C6 H6C . . 109.5 ?
H6B C6 H6C . . 109.5 ?
N2 C7 C8 . . 114.75(19) ?
N2 C7 H7A . . 108.6 ?
C8 C7 H7A . . 108.6 ?
N2 C7 H7B . . 108.6 ?
C8 C7 H7B . . 108.6 ?
H7A C7 H7B . . 107.6 ?
C7 C8 H8A . . 109.5 ?
C7 C8 H8B . . 109.5 ?
H8A C8 H8B . . 109.5 ?
C7 C8 H8C . . 109.5 ?
H8A C8 H8C . . 109.5 ?
H8B C8 H8C . . 109.5 ?
N3 C9 C10 . . 114.9(2) ?
N3 C9 H9A . . 108.5 ?
C10 C9 H9A . . 108.5 ?
N3 C9 H9B . . 108.6 ?
C10 C9 H9B . . 108.5 ?
H9A C9 H9B . . 107.5 ?
C9 C10 H10A . . 109.5 ?
C9 C10 H10B . . 109.5 ?
H10A C10 H10B . . 109.5 ?
C9 C10 H10C . . 109.5 ?
H10A C10 H10C . . 109.5 ?
H10B C10 H10C . . 109.5 ?
N3 C11 C12 . . 112.42(18) ?
N3 C11 H11A . . 109.1 ?
C12 C11 H11A . . 109.1 ?
N3 C11 H11B . . 109.1 ?
C12 C11 H11B . . 109.1 ?
H11A C11 H11B . . 107.9 ?
C11 C12 H12A . . 109.5 ?
C11 C12 H12B . . 109.5 ?
H12A C12 H12B . . 109.5 ?
C11 C12 H12C . . 109.5 ?
H12A C12 H12C . . 109.5 ?
H12B C12 H12C . . 109.5 ?
N4 C13 C14 . . 113.11(18) ?
N4 C13 H13A . . 109.0 ?
C14 C13 H13A . . 109.0 ?
N4 C13 H13B . . 109.0 ?
C14 C13 H13B . . 109.0 ?
H13A C13 H13B . . 107.8 ?
C13 C14 H14A . . 109.5 ?
C13 C14 H14B . . 109.5 ?
H14A C14 H14B . . 109.5 ?
C13 C14 H14C . . 109.5 ?
H14A C14 H14C . . 109.5 ?
H14B C14 H14C . . 109.5 ?
N4 C15 C16 . . 114.32(17) ?
N4 C15 H15A . . 108.7 ?
C16 C15 H15A . . 108.7 ?
N4 C15 H15B . . 108.7 ?
C16 C15 H15B . . 108.7 ?
H15A C15 H15B . . 107.6 ?
C15 C16 H16A . . 109.5 ?
C15 C16 H16B . . 109.5 ?
H16A C16 H16B . . 109.5 ?
C15 C16 H16C . . 109.5 ?
H16A C16 H16C . . 109.5 ?
H16B C16 H16C . . 109.5 ?
O1 N1 C3 . . 110.38(16) ?
O1 N1 C1 . . 109.45(14) ?
C3 N1 C1 . . 115.00(16) ?
O1 N1 V1 . . 61.13(8) ?
C3 N1 V1 . . 121.56(12) ?
C1 N1 V1 . . 122.23(13) ?
O2 N2 C7 . . 111.01(16) ?
O2 N2 C5 . . 109.19(15) ?
C7 N2 C5 . . 116.45(17) ?
O2 N2 V1 . . 61.65(8) ?
C7 N2 V1 . . 120.83(12) ?
C5 N2 V1 . . 121.08(14) ?
O3 N3 C11 . . 110.43(15) ?
O3 N3 C9 . . 110.55(16) ?
C11 N3 C9 . . 116.07(17) ?
O3 N3 V2 . . 61.72(8) ?
C11 N3 V2 . . 121.14(14) ?
C9 N3 V2 . . 120.94(13) ?
O4 N4 C15 . . 110.75(15) ?
O4 N4 C13 . . 109.80(14) ?
C15 N4 C13 . . 115.23(17) ?
O4 N4 V2 . . 60.75(8) ?
C15 N4 V2 . . 121.92(12) ?
C13 N4 V2 . . 121.50(14) ?
N1 O1 V1 . . 77.86(9) ?
N2 O2 V1 . . 76.92(9) ?
N3 O3 V2 . . 76.91(9) ?
N4 O4 V2 . . 78.23(8) ?
V1 O5 V2 . . 154.12(8) ?
O7 V1 O5 . . 118.13(7) ?
O7 V1 O1 . . 107.65(8) ?
O5 V1 O1 . . 116.89(6) ?
O7 V1 O2 . . 109.80(7) ?
O5 V1 O2 . . 115.71(6) ?
O1 V1 O2 . . 83.41(6) ?
O7 V1 N2 . . 94.45(7) ?
O5 V1 N2 . . 93.29(6) ?
O1 V1 N2 . . 124.84(6) ?
O2 V1 N2 . . 41.43(6) ?
O7 V1 N1 . . 94.77(8) ?
O5 V1 N1 . . 92.39(6) ?
O1 V1 N1 . . 41.01(6) ?
O2 V1 N1 . . 124.23(6) ?
N2 V1 N1 . . 165.33(7) ?
O6 V2 O5 . . 117.86(7) ?
O6 V2 O4 . . 109.61(7) ?
O5 V2 O4 . . 115.35(6) ?
O6 V2 O3 . . 107.91(7) ?
O5 V2 O3 . . 117.74(6) ?
O4 V2 O3 . . 83.15(6) ?
O6 V2 N3 . . 95.01(7) ?
O5 V2 N3 . . 93.08(6) ?
O4 V2 N3 . . 124.33(6) ?
O3 V2 N3 . . 41.37(6) ?
O6 V2 N4 . . 94.26(7) ?
O5 V2 N4 . . 92.92(6) ?
O4 V2 N4 . . 41.02(6) ?
O3 V2 N4 . . 124.18(6) ?
N3 V2 N4 . . 165.06(6) ?

loop_
_geom_bond_atom_site_label_1
_geom_bond_atom_site_label_2
_geom_bond_site_symmetry_2
_geom_bond_distance
_geom_bond_publ_flag
C1 N1 . 1.485(3) ?
C1 C2 . 1.495(3) ?
C1 H1A . 0.9700 ?
C1 H1B . 0.9700 ?
C2 H2A . 0.9600 ?
C2 H2B . 0.9600 ?
C2 H2C . 0.9600 ?
C3 N1 . 1.471(3) ?
C3 C4 . 1.516(3) ?
C3 H3A . 0.9700 ?
C3 H3B . 0.9700 ?
C4 H4A . 0.9600 ?
C4 H4B . 0.9600 ?
C4 H4C . 0.9600 ?
C5 N2 . 1.470(3) ?
C5 C6 . 1.503(4) ?
C5 H5A . 0.9700 ?
C5 H5B . 0.9700 ?
C6 H6A . 0.9600 ?
C6 H6B . 0.9600 ?
C6 H6C . 0.9600 ?
C7 N2 . 1.464(3) ?
C7 C8 . 1.509(3) ?
C7 H7A . 0.9700 ?
C7 H7B . 0.9700 ?
C8 H8A . 0.9600 ?
C8 H8B . 0.9600 ?
C8 H8C . 0.9600 ?
C9 N3 . 1.476(3) ?
C9 C10 . 1.511(3) ?
C9 H9A . 0.9700 ?
C9 H9B . 0.9700 ?
C10 H10A . 0.9600 ?
C10 H10B . 0.9600 ?
C10 H10C . 0.9600 ?
C11 N3 . 1.474(3) ?
C11 C12 . 1.499(3) ?
C11 H11A . 0.9700 ?
C11 H11B . 0.9700 ?
C12 H12A . 0.9600 ?
C12 H12B . 0.9600 ?
C12 H12C . 0.9600 ?
C13 N4 . 1.481(3) ?
C13 C14 . 1.496(3) ?
C13 H13A . 0.9700 ?
C13 H13B . 0.9700 ?
C14 H14A . 0.9600 ?
C14 H14B . 0.9600 ?
C14 H14C . 0.9600 ?
C15 N4 . 1.470(2) ?
C15 C16 . 1.509(3) ?
C15 H15A . 0.9700 ?
C15 H15B . 0.9700 ?
C16 H16A . 0.9600 ?
C16 H16B . 0.9600 ?
C16 H16C . 0.9600 ?
N1 O1 . 1.403(2) ?
N1 V1 . 2.0906(16) ?
N2 O2 . 1.413(2) ?
N2 V1 . 2.0797(16) ?
N3 O3 . 1.408(2) ?
N3 V2 . 2.0751(17) ?
N4 O4 . 1.408(2) ?
N4 V2 . 2.1004(16) ?
O1 V1 . 1.8726(14) ?
O2 V1 . 1.8790(14) ?
O3 V2 . 1.8761(14) ?
O4 V2 . 1.8719(13) ?
O5 V1 . 1.8139(11) ?
O5 V2 . 1.8151(12) ?
O6 V2 . 1.5970(14) ?
O7 V1 . 1.6012(15) ?
